data_7703014
loop_
_publ_author_name
'Beaubras, F\'elicien'
'Rueff, Jean-Michel'
'Perez, Olivier'
'Veillon, Fabien'
'Caignaert, Vincent'
'Lohier, Jean-Fran\,cois'
'Cardin, Julien'
'Rogez, Guillaume'
'Jestin, Charlotte'
'Couthon, H\'el\`ene'
'Jaffr\`es, Paul-Alain'

_publ_section_title
;
 M(H<sub>2</sub>O)(PO<sub>3</sub>C<sub>10</sub>H<sub>6</sub>OH)&#x00B7;(H<sub>2</sub>O)<sub>0.5</sub>
 (M = Co, Mn, Zn, Cu): a new series of layered metallophosphonate
 compounds obtained from 6-hydroxy-2-naphthylphosphonic acid.
;
_journal_issue 12
_journal_name_full 'Dalton transactions (Cambridge, England : 2003)'
_journal_page_first 3877
_journal_page_last 3891
_journal_paper_doi 10.1039/c9dt03947c
_journal_volume 49
_journal_year 2020
_chemical_formula_moiety 'C20 H18 Co2 O10 P2, H2 O'
_chemical_formula_sum 'C20 H20 Co2 O11 P2'
_chemical_formula_weight 616.16
_chemical_name_systematic 'cobalt 6-hydroxy-2-naphtylphosphonate hydrate'
_space_group_crystal_system monoclinic
_space_group_IT_number 14
_space_group_name_Hall '-P 2ybc'
_space_group_name_H-M_alt 'P 1 21/c 1'
_atom_sites_solution_hydrogens mixed
_atom_sites_solution_primary dual
_audit_creation_date 2018-10-10
_audit_creation_method
;
Olex2 1.2
(compiled 2018.04.26 svn.r3504 for OlexSys, GUI svn.r5492)
;
_audit_update_record
;
2019-09-27 deposited with the CCDC.	2019-12-02 downloaded from the CCDC.
;
_cell_angle_alpha 90
_cell_angle_beta 99.144(4)
_cell_angle_gamma 90
_cell_formula_units_Z 4
_cell_length_a 7.3353(3)
_cell_length_b 40.691(2)
_cell_length_c 7.4400(2)
_cell_measurement_reflns_used 12079
_cell_measurement_temperature 293(2)
_cell_measurement_theta_max 33.9520
_cell_measurement_theta_min 2.9260
_cell_volume 2192.48(15)
_computing_cell_refinement 'CrysAlisPro 1.171.39.9f (Rigaku OD, 2015)'
_computing_data_collection 'CrysAlisPro 1.171.39.9f (Rigaku OD, 2015)'
_computing_data_reduction 'CrysAlisPro 1.171.39.9f (Rigaku OD, 2015)'
_computing_molecular_graphics 'Olex2 (Dolomanov et al., 2009)'
_computing_publication_material 'Olex2 (Dolomanov et al., 2009)'
_computing_structure_refinement 'XL (Sheldrick, 2008)'
_computing_structure_solution 'XT (Sheldrick, 2015)'
_diffrn_ambient_temperature 293
_diffrn_detector 'Bruker APEX2 area detector'
_diffrn_detector_area_resol_mean 7.9
_diffrn_detector_type 'CCD area detector'
_diffrn_measured_fraction_theta_full 0.950
_diffrn_measured_fraction_theta_max 0.850
_diffrn_measurement_details
;
List of Runs (angles in degrees, time in seconds):

  # Type    Start    End  Width  t~exp~   \w     \q     \k     \f   Frames
#--------------------------------------------------------------------------
  1  \w     39.33 140.83   0.50   40.00    --   35.00 175.00  30.00  203
  2  \f   -360.00   9.00   0.50   40.00 -38.81 -25.00 175.00    --   738
  3  \w     39.69 100.69   0.50   40.00    --   40.00 175.00 120.00  122
  4  \w     39.33 140.83   0.50   40.00    --   35.00 175.00 -25.00  203
  5  \w     39.63 134.63   0.50   40.00    --   40.00 175.00 -60.00  190
  6  \w     39.75 121.25   0.50   40.00    --   40.00 175.00 150.00  163
  7  \w     39.33 130.83   0.50   40.00    --   25.00 175.00-170.00  183
  8  \w     98.33 145.83   0.50   40.00    --   40.00 175.00  50.00   95
  9  \w     39.39  74.39   0.50   40.00    --   35.00 175.00 -45.00   70
 10  \w     54.79  87.79   0.50   40.00    --   40.00 175.00 -65.00   66
 11  \w     39.52 106.02   0.50   40.00    --   30.00 175.00  60.00  133
 12  \f   -360.00   9.00   0.50   40.00 -38.98  20.00 175.00    --   738
;
_diffrn_measurement_device_type 'Bruker Nonius four-circle  diffractometer'
_diffrn_measurement_method '\w and \f scans'
_diffrn_orient_matrix_type 'CrysAlisPro convention (1999,Acta A55,543-557)'
_diffrn_orient_matrix_UB_11 -0.0931269000
_diffrn_orient_matrix_UB_12 -0.0025651000
_diffrn_orient_matrix_UB_13 -0.0405924000
_diffrn_orient_matrix_UB_21 -0.0137557000
_diffrn_orient_matrix_UB_22 0.0172388000
_diffrn_orient_matrix_UB_23 -0.0062531000
_diffrn_orient_matrix_UB_31 0.0270732000
_diffrn_orient_matrix_UB_32 -0.0000502000
_diffrn_orient_matrix_UB_33 -0.0873918000
_diffrn_radiation_monochromator 'mirror optics'
_diffrn_radiation_probe x-ray
_diffrn_radiation_type MoK\a
_diffrn_radiation_wavelength 0.71073
_diffrn_reflns_av_R_equivalents 0.0280
_diffrn_reflns_av_unetI/netI 0.0250
_diffrn_reflns_Laue_measured_fraction_full 0.950
_diffrn_reflns_Laue_measured_fraction_max 0.850
_diffrn_reflns_limit_h_max 11
_diffrn_reflns_limit_h_min -10
_diffrn_reflns_limit_k_max 57
_diffrn_reflns_limit_k_min -60
_diffrn_reflns_limit_l_max 8
_diffrn_reflns_limit_l_min -11
_diffrn_reflns_number 39912
_diffrn_reflns_point_group_measured_fraction_full 0.950
_diffrn_reflns_point_group_measured_fraction_max 0.850
_diffrn_reflns_theta_full 25.242
_diffrn_reflns_theta_max 34.134
_diffrn_reflns_theta_min 2.813
_diffrn_source_current 600\mA
_diffrn_source_power 30W
_diffrn_source_type 'Incoatec I\ms'
_diffrn_source_voltage 50kV
_exptl_absorpt_coefficient_mu 1.722
_exptl_absorpt_correction_T_max 1.00000
_exptl_absorpt_correction_T_min 0.65600
_exptl_absorpt_correction_type multi-scan
_exptl_absorpt_process_details
;
CrysAlisPro 1.171.39.9f (Rigaku Oxford Diffraction, 2015)
Empirical absorption correction using spherical harmonics,
 implemented in SCALE3 ABSPACK scaling algorithm.
;
_exptl_crystal_colour 'clear light violet'
_exptl_crystal_colour_lustre clear
_exptl_crystal_colour_modifier light
_exptl_crystal_colour_primary violet
_exptl_crystal_density_diffrn 1.867
_exptl_crystal_description plate
_exptl_crystal_F_000 1248
_exptl_crystal_size_max 0.15
_exptl_crystal_size_mid 0.075
_exptl_crystal_size_min 0.01
_refine_diff_density_max 0.518
_refine_diff_density_min -0.579
_refine_diff_density_rms 0.101
_refine_ls_extinction_method none
_refine_ls_goodness_of_fit_ref 1.055
_refine_ls_hydrogen_treatment mixed
_refine_ls_matrix_type full
_refine_ls_number_parameters 331
_refine_ls_number_reflns 7693
_refine_ls_number_restraints 0
_refine_ls_restrained_S_all 1.055
_refine_ls_R_factor_all 0.0758
_refine_ls_R_factor_gt 0.0448
_refine_ls_shift/su_max 0.002
_refine_ls_shift/su_mean 0.000
_refine_ls_structure_factor_coef Fsqd
_refine_ls_weighting_details 'w=1/[\s^2^(Fo^2^)+(0.0272P)^2^+7.4628P] where P=(Fo^2^+2Fc^2^)/3'
_refine_ls_weighting_scheme calc
_refine_ls_wR_factor_gt 0.0992
_refine_ls_wR_factor_ref 0.1137
_reflns_Friedel_coverage 0.000
_reflns_number_gt 4717
_reflns_number_total 7693
_reflns_threshold_expression 'I > 2\s(I)'
_cod_data_source_file c9dt03947c2.cif
_cod_data_source_block fb316cristal2_col
_cod_depositor_comments 'Adding full bibliography for 7703013--7703015.cif.'
_cod_original_cell_volume 2192.50(16)
_cod_database_code 7703014
_shelx_shelxl_version_number 2014/7
_chemical_oxdiff_formula 'Co1 P1 C10 O4 H11'
_shelx_space_group_comment
;
The symmetry employed for this shelxl refinement is uniquely defined
by the following loop, which should always be used as a source of
symmetry information in preference to the above space-group names.
They are only intended as comments.
;
_shelx_estimated_absorpt_t_max 0.983
_shelx_estimated_absorpt_t_min 0.782
_reflns_odcompleteness_completeness 84.99
_reflns_odcompleteness_iscentric 1
_reflns_odcompleteness_theta 34.06
_olex2_refinement_description
;
1. Fixed Uiso
 At 1.2 times of:
  All C(H) groups
 At 1.5 times of:
  All O(H) groups
2.a Free rotating group:
 O1(H1A,H1B), O2(H2A,H2B), O3(H3C,H3D)
2.b Aromatic/amide H refined with riding coordinates:
 C2A(H2AA), C2B(H2BA), C3A(H3A), C3B(H3B), C5A(H5A), C5B(H5B), C7A(H7A),
 C7B(H7B), C8A(H8A), C8B(H8B), C10A(H10A), C10B(H10B)
2.c Tetrahedral OH refined with riding coordinates:
 O1A(H1AA), O1B(H1BA)
;
_olex2_submission_special_instructions 'No special instructions were received'
_oxdiff_exptl_absorpt_empirical_details
;
Empirical correction (ABSPACK) includes:
- Absorption correction using spherical harmonics
- Frame scaling
- Detector area scaling
;
_oxdiff_exptl_absorpt_empirical_full_max 1.714
_oxdiff_exptl_absorpt_empirical_full_min 0.480

loop_
_space_group_symop_operation_xyz
'x, y, z'
'-x, y+1/2, -z+1/2'
'-x, -y, -z'
'x, -y-1/2, z-1/2'

loop_
_atom_site_label
_atom_site_type_symbol
_atom_site_fract_x
_atom_site_fract_y
_atom_site_fract_z
_atom_site_U_iso_or_equiv
_atom_site_adp_type
_atom_site_occupancy
_atom_site_site_symmetry_order
_atom_site_calc_flag
_atom_site_refinement_flags_posn
_atom_site_disorder_assembly
_atom_site_disorder_group
Co1 Co 0.25965(5) 0.75475(2) 0.78640(5) 0.01280(8) Uani 1 1 d . . .
Co2 Co 0.75980(5) 0.75521(2) 0.28601(5) 0.01260(8) Uani 1 1 d . . .
P1A P 0.54359(9) 0.79082(2) 0.56954(8) 0.01114(13) Uani 1 1 d . . .
P1B P 1.04300(9) 0.70868(2) 0.56786(8) 0.01107(13) Uani 1 1 d . . .
O1 O 0.1103(3) 0.79289(5) 0.6378(3) 0.0186(4) Uani 1 1 d . A -1
H1A H -0.0168 0.7913 0.6526 0.10(2) Uiso 1 1 d G A -1
H1B H 0.1103 0.7879 0.5119 0.10(2) Uiso 1 1 d G A -1
O1A O 0.6677(7) 0.98252(8) 0.8861(5) 0.0788(13) Uani 1 1 d . . .
H1AA H 0.6699 0.9928 0.7915 0.118 Uiso 1 1 calc R . .
O1B O 1.1761(6) 0.51665(7) 0.8706(5) 0.0703(12) Uani 1 1 d . . .
H1BA H 1.1880 0.5122 0.9794 0.106 Uiso 1 1 calc R . .
O2 O 0.6138(3) 0.79381(5) 0.1386(3) 0.0182(4) Uani 1 1 d . B -1
H2A H 0.4838 0.7916 0.1391 0.068(16) Uiso 1 1 d G B -1
H2B H 0.6271 0.7916 0.0131 0.085(19) Uiso 1 1 d G B -1
O2A O 0.5069(3) 0.77512(5) 0.7498(2) 0.0144(4) Uani 1 1 d . . .
O2B O 1.2271(2) 0.72400(5) 0.5323(2) 0.0149(4) Uani 1 1 d . . .
O3A O 0.3875(3) 0.78572(5) 0.4138(2) 0.0150(4) Uani 1 1 d . . .
O3B O 1.0088(2) 0.72415(5) 0.7497(2) 0.0141(4) Uani 1 1 d . . .
O4A O 0.7266(2) 0.77523(5) 0.5330(2) 0.0142(4) Uani 1 1 d . . .
O4B O 0.8872(3) 0.71440(5) 0.4127(2) 0.0147(4) Uani 1 1 d . . .
C1A C 0.5800(4) 0.83383(7) 0.6052(4) 0.0168(5) Uani 1 1 d . . .
C1B C 1.0687(4) 0.66519(7) 0.5986(4) 0.0162(5) Uani 1 1 d . . .
C2A C 0.6543(5) 0.85284(8) 0.4740(4) 0.0291(7) Uani 1 1 d . . .
H2AA H 0.6825 0.8428 0.3695 0.035 Uiso 1 1 calc R . .
C2B C 1.0395(6) 0.64375(8) 0.4470(4) 0.0354(8) Uani 1 1 d . . .
H2BA H 1.0091 0.6524 0.3304 0.043 Uiso 1 1 calc R . .
C3A C 0.6847(6) 0.88575(9) 0.5002(5) 0.0364(8) Uani 1 1 d . . .
H3A H 0.7322 0.8979 0.4125 0.044 Uiso 1 1 calc R . .
C3B C 1.0553(7) 0.61063(9) 0.4698(5) 0.0436(10) Uani 1 1 d . . .
H3B H 1.0358 0.5970 0.3683 0.052 Uiso 1 1 calc R . .
C4A C 0.6448(6) 0.90161(8) 0.6590(5) 0.0321(8) Uani 1 1 d . . .
C4B C 1.1010(5) 0.59653(8) 0.6451(5) 0.0312(7) Uani 1 1 d . . .
C5A C 0.6774(7) 0.93583(9) 0.6906(6) 0.0441(10) Uani 1 1 d . . .
H5A H 0.7231 0.9486 0.6041 0.053 Uiso 1 1 calc R . .
C5B C 1.1176(7) 0.56218(9) 0.6746(6) 0.0477(11) Uani 1 1 d . . .
H5B H 1.0998 0.5478 0.5761 0.057 Uiso 1 1 calc R . .
C6A C 0.6415(8) 0.94970(10) 0.8470(6) 0.0511(12) Uani 1 1 d . . .
C6B C 1.1599(7) 0.55015(9) 0.8475(6) 0.0425(10) Uani 1 1 d . . .
C7A C 0.5684(8) 0.93119(11) 0.9789(7) 0.0612(15) Uani 1 1 d . . .
H7A H 0.5426 0.9413 1.0843 0.073 Uiso 1 1 calc R . .
C7B C 1.1872(7) 0.57098(10) 0.9985(5) 0.0454(10) Uani 1 1 d . . .
H7B H 1.2166 0.5623 1.1152 0.054 Uiso 1 1 calc R . .
C8A C 0.5353(7) 0.89831(10) 0.9515(6) 0.0482(11) Uani 1 1 d . . .
H8A H 0.4878 0.8861 1.0390 0.058 Uiso 1 1 calc R . .
C8B C 1.1705(7) 0.60413(9) 0.9737(5) 0.0424(10) Uani 1 1 d . . .
H8B H 1.1879 0.6181 1.0741 0.051 Uiso 1 1 calc R . .
C9A C 0.5729(5) 0.88273(8) 0.7910(4) 0.0309(7) Uani 1 1 d . . .
C9B C 1.1269(5) 0.61756(8) 0.7963(4) 0.0264(7) Uani 1 1 d . . .
C10A C 0.5405(5) 0.84902(8) 0.7599(4) 0.0246(6) Uani 1 1 d . . .
H10A H 0.4912 0.8367 0.8458 0.030 Uiso 1 1 calc R . .
C10B C 1.1107(5) 0.65178(8) 0.7689(4) 0.0268(7) Uani 1 1 d . . .
H10B H 1.1291 0.6657 0.8695 0.032 Uiso 1 1 calc R . .
O3 O 1.2568(10) 0.49720(15) 1.2157(7) 0.122(2) Uani 1 1 d . C -1
H3C H 1.1720 0.4816 1.2529 0.36(10) Uiso 1 1 d G C -1
H3D H 1.3257 0.5051 1.3275 0.28(7) Uiso 1 1 d G C -1

loop_
_atom_site_aniso_label
_atom_site_aniso_U_11
_atom_site_aniso_U_22
_atom_site_aniso_U_33
_atom_site_aniso_U_23
_atom_site_aniso_U_13
_atom_site_aniso_U_12
Co1 0.01062(16) 0.01496(19) 0.01251(15) -0.00023(13) 0.00086(12) -0.00047(13)
Co2 0.01069(16) 0.01461(19) 0.01214(15) 0.00001(13) 0.00075(12) -0.00018(13)
P1A 0.0097(3) 0.0117(3) 0.0116(3) -0.0004(2) 0.0004(2) -0.0002(2)
P1B 0.0096(3) 0.0115(3) 0.0118(3) 0.0002(2) 0.0004(2) 0.0003(2)
O1 0.0159(9) 0.0213(11) 0.0185(9) 0.0032(8) 0.0027(7) 0.0034(8)
O1A 0.147(4) 0.0229(16) 0.072(2) -0.0213(16) 0.034(3) -0.022(2)
O1B 0.133(4) 0.0211(15) 0.057(2) 0.0126(14) 0.013(2) 0.0166(19)
O2 0.0170(10) 0.0204(11) 0.0172(9) 0.0018(8) 0.0024(7) 0.0019(8)
O2A 0.0125(8) 0.0169(10) 0.0135(8) 0.0019(7) 0.0013(6) -0.0018(7)
O2B 0.0117(8) 0.0180(10) 0.0145(8) 0.0020(7) 0.0010(6) -0.0023(7)
O3A 0.0120(8) 0.0170(10) 0.0149(8) -0.0003(7) -0.0012(7) -0.0010(7)
O3B 0.0126(8) 0.0170(10) 0.0125(8) -0.0019(7) 0.0012(6) 0.0003(7)
O4A 0.0111(8) 0.0179(10) 0.0130(8) -0.0007(7) -0.0003(6) 0.0011(7)
O4B 0.0123(8) 0.0163(10) 0.0147(8) 0.0002(7) -0.0001(7) 0.0007(7)
C1A 0.0174(13) 0.0143(14) 0.0181(12) -0.0006(10) 0.0004(9) -0.0004(10)
C1B 0.0168(13) 0.0113(13) 0.0196(12) 0.0005(9) 0.0007(9) 0.0000(10)
C2A 0.0399(19) 0.0212(16) 0.0283(15) -0.0028(12) 0.0112(13) -0.0070(14)
C2B 0.064(3) 0.0195(17) 0.0210(14) -0.0016(12) 0.0009(15) 0.0044(16)
C3A 0.054(2) 0.0226(18) 0.0354(18) 0.0008(14) 0.0165(17) -0.0096(16)
C3B 0.081(3) 0.0222(18) 0.0254(16) -0.0050(13) 0.0001(17) 0.0098(19)
C4A 0.048(2) 0.0171(16) 0.0318(16) -0.0042(13) 0.0068(15) -0.0049(14)
C4B 0.049(2) 0.0151(15) 0.0280(15) 0.0019(12) 0.0026(14) 0.0048(14)
C5A 0.071(3) 0.0194(18) 0.043(2) -0.0028(15) 0.013(2) -0.0112(18)
C5B 0.085(3) 0.0161(18) 0.040(2) 0.0008(15) 0.004(2) 0.0099(19)
C6A 0.081(3) 0.020(2) 0.052(3) -0.0113(17) 0.013(2) -0.009(2)
C6B 0.064(3) 0.0184(18) 0.044(2) 0.0097(15) 0.0048(19) 0.0065(18)
C7A 0.110(5) 0.030(2) 0.050(3) -0.0205(19) 0.030(3) -0.012(3)
C7B 0.072(3) 0.027(2) 0.0350(19) 0.0127(15) 0.0029(19) 0.008(2)
C8A 0.082(3) 0.028(2) 0.038(2) -0.0108(16) 0.022(2) -0.007(2)
C8B 0.073(3) 0.0223(18) 0.0284(17) 0.0044(14) -0.0034(17) 0.0037(19)
C9A 0.048(2) 0.0186(16) 0.0266(15) -0.0045(12) 0.0071(14) -0.0022(15)
C9B 0.0382(18) 0.0162(15) 0.0234(14) 0.0032(11) 0.0007(12) -0.0006(13)
C10A 0.0364(17) 0.0159(15) 0.0223(13) -0.0021(11) 0.0072(12) -0.0017(13)
C10B 0.0422(19) 0.0150(15) 0.0214(13) -0.0012(11) -0.0008(12) 0.0017(13)
O3 0.174(6) 0.096(4) 0.081(3) 0.048(3) -0.030(4) -0.030(4)

loop_
_atom_type_symbol
_atom_type_description
_atom_type_scat_dispersion_real
_atom_type_scat_dispersion_imag
_atom_type_scat_source
C C 0.0033 0.0016 'International Tables Vol C Tables 4.2.6.8 and 6.1.1.4'
H H 0.0000 0.0000 'International Tables Vol C Tables 4.2.6.8 and 6.1.1.4'
Co Co 0.3494 0.9721 'International Tables Vol C Tables 4.2.6.8 and 6.1.1.4'
O O 0.0106 0.0060 'International Tables Vol C Tables 4.2.6.8 and 6.1.1.4'
P P 0.1023 0.0942 'International Tables Vol C Tables 4.2.6.8 and 6.1.1.4'

loop_
_geom_angle_atom_site_label_1
_geom_angle_atom_site_label_2
_geom_angle_atom_site_label_3
_geom_angle
_geom_angle_site_symmetry_1
_geom_angle_site_symmetry_3
O1 Co1 P1B 89.35(6) . 1_455
O1 Co1 O2B 89.54(8) . 1_455
O1 Co1 O3B 89.82(8) . 1_455
O2A Co1 P1B 128.66(6) . 1_455
O2A Co1 O1 91.71(8) . .
O2A Co1 O2B 100.21(8) . 4_476
O2A Co1 O2B 95.24(7) . 1_455
O2A Co1 O3B 161.96(7) . 1_455
O2B Co1 P1B 131.06(6) 4_476 1_455
O2B Co1 P1B 33.43(5) 1_455 1_455
O2B Co1 O1 91.86(8) 4_476 .
O2B Co1 O2B 164.44(9) 4_476 1_455
O2B Co1 O3B 97.70(7) 4_476 1_455
O3A Co1 P1B 84.64(6) 4_576 1_455
O3A Co1 O1 173.99(8) 4_576 .
O3A Co1 O2A 92.10(8) 4_576 .
O3A Co1 O2B 85.49(7) 4_576 1_455
O3A Co1 O2B 92.03(8) 4_576 4_476
O3A Co1 O3B 85.12(7) 4_576 1_455
O3B Co1 P1B 33.37(5) 1_455 1_455
O3B Co1 O2B 66.80(7) 1_455 1_455
O2 Co2 P1A 90.27(6) . 4_575
O2 Co2 O2A 90.30(8) . 4_575
O2 Co2 O4A 89.79(7) . 4_575
O2A Co2 P1A 33.51(5) 4_575 4_575
O2A Co2 O4A 67.08(7) 4_575 4_575
O3B Co2 P1A 129.03(6) 4_575 4_575
O3B Co2 O2 90.91(8) 4_575 .
O3B Co2 O2A 162.51(7) 4_575 4_575
O3B Co2 O4A 95.48(7) 4_575 4_575
O4A Co2 P1A 129.99(6) . 4_575
O4A Co2 P1A 33.57(5) 4_575 4_575
O4A Co2 O2 92.71(8) . .
O4A Co2 O2A 96.54(7) . 4_575
O4A Co2 O3B 100.84(8) . 4_575
O4A Co2 O4A 163.45(8) . 4_575
O4B Co2 P1A 84.14(6) . 4_575
O4B Co2 O2 174.40(8) . .
O4B Co2 O2A 85.20(7) . 4_575
O4B Co2 O3B 92.38(8) . 4_575
O4B Co2 O4A 85.37(7) . 4_575
O4B Co2 O4A 91.14(7) . .
O2A P1A Co2 52.00(7) . 4_576
O2A P1A O4A 104.96(11) . .
O2A P1A C1A 108.58(12) . .
O3A P1A Co2 129.99(8) . 4_576
O3A P1A O2A 113.19(11) . .
O3A P1A O4A 112.47(11) . .
O3A P1A C1A 109.07(12) . .
O4A P1A Co2 52.96(7) . 4_576
O4A P1A C1A 108.36(12) . .
C1A P1A Co2 120.94(9) . 4_576
O2B P1B Co1 53.15(7) . 1_655
O2B P1B O3B 104.63(11) . .
O2B P1B C1B 110.05(12) . .
O3B P1B Co1 51.48(7) . 1_655
O3B P1B C1B 108.56(12) . .
O4B P1B Co1 129.15(8) . 1_655
O4B P1B O2B 112.51(11) . .
O4B P1B O3B 113.44(11) . .
O4B P1B C1B 107.59(12) . .
C1B P1B Co1 123.24(9) . 1_655
Co1 O1 H1A 108.9 . .
Co1 O1 H1B 106.1 . .
H1A O1 H1B 104.4 . .
C6A O1A H1AA 109.5 . .
C6B O1B H1BA 109.5 . .
Co2 O2 H2A 110.5 . .
Co2 O2 H2B 108.3 . .
H2A O2 H2B 104.5 . .
Co1 O2A Co2 120.08(9) . 4_576
P1A O2A Co1 124.14(11) . .
P1A O2A Co2 94.49(9) . 4_576
Co1 O2B Co1 119.90(9) 4_675 1_655
P1B O2B Co1 123.04(11) . 4_675
P1B O2B Co1 93.42(9) . 1_655
P1A O3A Co1 134.50(12) . 4_575
Co2 O3B Co1 119.49(9) 4_576 1_655
P1B O3B Co1 95.15(9) . 1_655
P1B O3B Co2 123.27(11) . 4_576
Co2 O4A Co2 121.34(9) . 4_576
P1A O4A Co2 123.22(10) . .
P1A O4A Co2 93.47(9) . 4_576
P1B O4B Co2 135.12(12) . .
C2A C1A P1A 119.8(2) . .
C10A C1A P1A 121.2(2) . .
C10A C1A C2A 119.0(3) . .
C2B C1B P1B 120.5(2) . .
C10B C1B P1B 121.1(2) . .
C10B C1B C2B 118.4(3) . .
C1A C2A H2AA 119.8 . .
C3A C2A C1A 120.5(3) . .
C3A C2A H2AA 119.8 . .
C1B C2B H2BA 119.6 . .
C3B C2B C1B 120.8(3) . .
C3B C2B H2BA 119.6 . .
C2A C3A H3A 119.5 . .
C2A C3A C4A 121.0(3) . .
C4A C3A H3A 119.5 . .
C2B C3B H3B 119.4 . .
C2B C3B C4B 121.3(3) . .
C4B C3B H3B 119.4 . .
C3A C4A C5A 122.0(3) . .
C9A C4A C3A 118.8(3) . .
C9A C4A C5A 119.2(3) . .
C3B C4B C5B 123.0(3) . .
C9B C4B C3B 118.3(3) . .
C9B C4B C5B 118.7(3) . .
C4A C5A H5A 120.1 . .
C6A C5A C4A 119.8(4) . .
C6A C5A H5A 120.1 . .
C4B C5B H5B 120.0 . .
C6B C5B C4B 120.0(4) . .
C6B C5B H5B 120.0 . .
O1A C6A C7A 115.4(4) . .
C5A C6A O1A 123.1(4) . .
C5A C6A C7A 121.5(4) . .
O1B C6B C7B 120.1(4) . .
C5B C6B O1B 118.3(4) . .
C5B C6B C7B 121.5(4) . .
C6A C7A H7A 120.1 . .
C8A C7A C6A 119.8(4) . .
C8A C7A H7A 120.1 . .
C6B C7B H7B 120.2 . .
C8B C7B C6B 119.5(4) . .
C8B C7B H7B 120.2 . .
C7A C8A H8A 119.7 . .
C7A C8A C9A 120.6(4) . .
C9A C8A H8A 119.7 . .
C7B C8B H8B 119.7 . .
C7B C8B C9B 120.6(4) . .
C9B C8B H8B 119.7 . .
C4A C9A C8A 119.1(3) . .
C10A C9A C4A 119.2(3) . .
C10A C9A C8A 121.7(3) . .
C4B C9B C8B 119.6(3) . .
C4B C9B C10B 119.3(3) . .
C10B C9B C8B 121.1(3) . .
C1A C10A C9A 121.6(3) . .
C1A C10A H10A 119.2 . .
C9A C10A H10A 119.2 . .
C1B C10B C9B 121.9(3) . .
C1B C10B H10B 119.0 . .
C9B C10B H10B 119.0 . .
H3C O3 H3D 104.4 . .

loop_
_geom_bond_atom_site_label_1
_geom_bond_atom_site_label_2
_geom_bond_distance
_geom_bond_site_symmetry_2
Co1 P1B 2.8040(8) 1_455
Co1 O1 2.109(2) .
Co1 O2A 2.0513(19) .
Co1 O2B 2.2479(19) 1_455
Co1 O2B 2.0716(18) 4_476
Co1 O3A 2.0514(19) 4_576
Co1 O3B 2.2027(19) 1_455
Co2 P1A 2.7939(8) 4_575
Co2 O2 2.108(2) .
Co2 O2A 2.2085(19) 4_575
Co2 O3B 2.0666(19) 4_575
Co2 O4A 2.2344(19) 4_575
Co2 O4A 2.0591(18) .
Co2 O4B 2.0588(19) .
P1A Co2 2.7940(8) 4_576
P1A O2A 1.5471(19) .
P1A O3A 1.5081(19) .
P1A O4A 1.548(2) .
P1A C1A 1.784(3) .
P1B Co1 2.8041(8) 1_655
P1B O2B 1.548(2) .
P1B O3B 1.5485(19) .
P1B O4B 1.5081(19) .
P1B C1B 1.790(3) .
O1 H1A 0.9583 .
O1 H1B 0.9585 .
O1A H1AA 0.8200 .
O1A C6A 1.374(5) .
O1B H1BA 0.8200 .
O1B C6B 1.377(5) .
O2 H2A 0.9581 .
O2 H2B 0.9585 .
O2A Co2 2.2085(19) 4_576
O2B Co1 2.2480(19) 1_655
O2B Co1 2.0716(18) 4_675
O3A Co1 2.0515(19) 4_575
O3B Co1 2.2028(19) 1_655
O3B Co2 2.0666(19) 4_576
O4A Co2 2.2344(19) 4_576
C1A C2A 1.420(4) .
C1A C10A 1.377(4) .
C1B C2B 1.416(4) .
C1B C10B 1.369(4) .
C2A H2AA 0.9300 .
C2A C3A 1.367(5) .
C2B H2BA 0.9300 .
C2B C3B 1.361(5) .
C3A H3A 0.9300 .
C3A C4A 1.417(5) .
C3B H3B 0.9300 .
C3B C4B 1.415(5) .
C4A C5A 1.426(5) .
C4A C9A 1.413(5) .
C4B C5B 1.417(5) .
C4B C9B 1.402(5) .
C5A H5A 0.9300 .
C5A C6A 1.356(6) .
C5B H5B 0.9300 .
C5B C6B 1.365(5) .
C6A C7A 1.409(7) .
C6B C7B 1.396(6) .
C7A H7A 0.9300 .
C7A C8A 1.369(6) .
C7B H7B 0.9300 .
C7B C8B 1.365(5) .
C8A H8A 0.9300 .
C8A C9A 1.417(5) .
C8B H8B 0.9300 .
C8B C9B 1.417(5) .
C9A C10A 1.405(5) .
C9B C10B 1.410(4) .
C10A H10A 0.9300 .
C10B H10B 0.9300 .
O3 H3C 0.9590 .
O3 H3D 0.9580 .

loop_
_geom_hbond_atom_site_label_D
_geom_hbond_atom_site_label_H
_geom_hbond_atom_site_label_A
_geom_hbond_distance_DH
_geom_hbond_distance_HA
_geom_hbond_distance_DA
_geom_hbond_angle_DHA
_geom_hbond_site_symmetry_A
O1A H1AA O1B 0.82 2.03 2.754(5) 147.4 2_756
O1B H1BA O3 0.82 1.85 2.662(6) 168.0 .
